data_1535555
loop_
_publ_author_name
'Moss, J.R.'
'Niven, M.L.'
'Sutton, E.E.'

_publ_section_title
;
 Di- and tri-nuclear osmium carbonyl chloride complexes: x-ray structures
 of Os2 (C O)8 Cl2 and Os3 (C O)12 Cl2
;
_journal_name_full 'Transition Metal Chemistry'
_journal_page_first 429
_journal_page_last 433
_journal_volume 13
_journal_year 1988
_chemical_formula_sum 'C12 Cl2 O12 Os3'
_chemical_name_systematic '(Os3 (C O)12 Cl2)'
_space_group_IT_number 12
_symmetry_space_group_name_Hall '-C 2y'
_symmetry_space_group_name_H-M 'C 1 2/m 1'
_cell_angle_alpha 90
_cell_angle_beta 117.02
_cell_angle_gamma 90
_cell_formula_units_Z 2
_cell_length_a 12.105
_cell_length_b 10.612
_cell_length_c 8.798
_cell_volume 1006.815
_citation_journal_id_ASTM TMCHDN
_cod_data_source_file Moss_TMCHDN_1988_1957.cif
_cod_data_source_block C12Cl2O12Os3
_cod_database_code 1535555

loop_
_symmetry_equiv_pos_as_xyz
x,y,z
-x,y,-z
-x,-y,-z
x,-y,z
x+1/2,y+1/2,z
-x+1/2,y+1/2,-z
-x+1/2,-y+1/2,-z
x+1/2,-y+1/2,z

loop_
_atom_site_label
_atom_site_type_symbol
_atom_site_fract_x
_atom_site_fract_y
_atom_site_fract_z
_atom_site_occupancy
_atom_site_U_iso_or_equiv
O1 O-2 0.4485 0 0.6908 1 0.0
C5 C+2 0.1037 0 -0.1237 1 0.0
C1 C+2 0.359 0 0.5457 1 0.0
Os2 Os 0 0 0 1 0.0
O2 O-2 0.32 0.2075 0.1775 1 0.0
C4 C+2 0 0.1901 0 1 0.0
C2 C+2 0.2812 0.1305 0.229 1 0.0
Cl1 Cl-1 0.1306 -0.1671 0.4237 0.5 0.0
O5 O-2 0.1631 0 -0.1894 1 0.0
C3 C+2 0.1238 -0.1328 0.4111 0.5 0.0
O4 O-2 0 0.2913 0 1 0.0
Os1 Os+1 0.2195 0 0.3263 1 0.0
O3 O-2 0.0719 -0.1929 0.4312 0.5 0.0
